data_7706389
loop_
_publ_author_name
'Fujii, Susumu'
'Ohtani, Ryo'
'Kuwabara, Akihide'

_publ_section_title
;
 Theoretical investigation of tetrahedral distortion of four-coordinate
 iron(II) centres in FePd(CN)<sub>4</sub>.
;
_journal_issue 6
_journal_name_full 'Dalton transactions (Cambridge, England : 2003)'
_journal_page_first 1990
_journal_page_last 1994
_journal_paper_doi 10.1039/d0dt04155f
_journal_volume 50
_journal_year 2021
_chemical_formula_moiety 'C6 N6 Rh, 3(K)'
_chemical_formula_sum 'C6 K3 N6 Rh'
_chemical_formula_weight 376.33
_space_group_IT_number 60
_space_group_name_Hall '-P 2n 2ab'
_space_group_name_H-M_alt 'P b c n'
_symmetry_cell_setting orthorhombic
_symmetry_Int_Tables_number 60
_symmetry_space_group_name_Hall '-P 2n 2ab'
_symmetry_space_group_name_H-M 'P b c n'
_atom_sites_solution_primary direct
_atom_sites_solution_secondary difmap
_audit_creation_date 2019-08-12T15:23:10-00:00
_audit_creation_method 'WinGX routine CIF_UPDATE'
_audit_update_record
;
2019-08-12 deposited with the CCDC.	2021-01-11 downloaded from the CCDC.
;
_cell_angle_alpha 90
_cell_angle_beta 90
_cell_angle_gamma 90
_cell_formula_units_Z 4
_cell_length_a 10.5092(16)
_cell_length_b 8.4568(12)
_cell_length_c 13.5808(19)
_cell_measurement_reflns_used 9910
_cell_measurement_temperature 296(2)
_cell_measurement_theta_max 26.46
_cell_measurement_theta_min 3
_cell_volume 1207.0(3)
_computing_cell_refinement 'Bruker SAINT'
_computing_data_collection 'Bruker APEX2'
_computing_data_reduction 'Bruker SAINT'
_computing_molecular_graphics 'Bruker SHELXTL'
_computing_publication_material 'Bruker SHELXTL'
_computing_structure_refinement 'SHELXL-2018/3 (Sheldrick, 2018)'
_computing_structure_solution 'SHELXS-97 (Sheldrick 2008)'
_diffrn_ambient_temperature 296(2)
_diffrn_measured_fraction_theta_full 0.996
_diffrn_measured_fraction_theta_max 0.996
_diffrn_measurement_device_type 'Bruker APEX-II CCD'
_diffrn_measurement_method '\f and \w scans'
_diffrn_radiation_monochromator graphite
_diffrn_radiation_type MoK\a
_diffrn_radiation_wavelength 0.71073
_diffrn_reflns_av_R_equivalents 0.0671
_diffrn_reflns_av_unetI/netI 0.0282
_diffrn_reflns_Laue_measured_fraction_full 0.996
_diffrn_reflns_Laue_measured_fraction_max 0.996
_diffrn_reflns_limit_h_max 13
_diffrn_reflns_limit_h_min -13
_diffrn_reflns_limit_k_max 10
_diffrn_reflns_limit_k_min -10
_diffrn_reflns_limit_l_max 16
_diffrn_reflns_limit_l_min -16
_diffrn_reflns_number 12572
_diffrn_reflns_point_group_measured_fraction_full 0.996
_diffrn_reflns_point_group_measured_fraction_max 0.996
_diffrn_reflns_theta_full 25.242
_diffrn_reflns_theta_max 26.371
_diffrn_reflns_theta_min 3.437
_diffrn_standards_number 0
_exptl_absorpt_coefficient_mu 2.428
_exptl_absorpt_correction_T_max 0.94
_exptl_absorpt_correction_T_min 0.668
_exptl_absorpt_correction_type numerical
_exptl_absorpt_process_details 'numerical from crystal shape'
_exptl_crystal_colour colourless
_exptl_crystal_density_diffrn 2.071
_exptl_crystal_density_method 'not measured'
_exptl_crystal_description plate
_exptl_crystal_F_000 720
_exptl_crystal_size_max 0.181
_exptl_crystal_size_mid 0.177
_exptl_crystal_size_min 0.026
_refine_diff_density_max 2.579
_refine_diff_density_min -0.922
_refine_diff_density_rms 0.292
_refine_ls_extinction_method none
_refine_ls_goodness_of_fit_ref 1.241
_refine_ls_hydrogen_treatment undef
_refine_ls_matrix_type full
_refine_ls_number_parameters 74
_refine_ls_number_reflns 654
_refine_ls_number_restraints 0
_refine_ls_restrained_S_all 1.241
_refine_ls_R_factor_all 0.1172
_refine_ls_R_factor_gt 0.0927
_refine_ls_shift/su_max 0
_refine_ls_shift/su_mean 0
_refine_ls_structure_factor_coef Fsqd
_refine_ls_weighting_details 'w=1/[\s^2^(Fo^2^)+(0.1492P)^2^+22.9541P] where P=(Fo^2^+2Fc^2^)/3'
_refine_ls_weighting_scheme calc
_refine_ls_wR_factor_gt 0.2851
_refine_ls_wR_factor_ref 0.3105
_reflns_Friedel_coverage 0
_reflns_number_gt 425
_reflns_number_total 654
_reflns_threshold_expression 'I > 2\s(I)'
_cod_data_source_file d0dt04155f2.cif
_cod_data_source_block k3[rh(cn)6]
_cod_depositor_comments 'Adding full bibliography for 7706383--7706389.cif.'
_cod_database_code 7706389
_shelx_shelxl_version_number 2018/3

loop_
_symmetry_equiv_pos_as_xyz
'x, y, z'
'-x+1/2, -y+1/2, z+1/2'
'-x, y, -z+1/2'
'x+1/2, -y+1/2, -z'
'-x, -y, -z'
'x-1/2, y-1/2, -z-1/2'
'x, -y, z-1/2'
'-x-1/2, y-1/2, z'

loop_
_atom_site_label
_atom_site_type_symbol
_atom_site_fract_x
_atom_site_fract_y
_atom_site_fract_z
_atom_site_U_iso_or_equiv
_atom_site_adp_type
_atom_site_occupancy
_atom_site_site_symmetry_order
_atom_site_calc_flag
_atom_site_refinement_flags_posn
_atom_site_refinement_flags_adp
_atom_site_refinement_flags_occupancy
_atom_site_disorder_assembly
_atom_site_disorder_group
Rh Rh 0 0.1238(2) 0.25 0.0175(8) Uani 1 2 d S T P . .
K1 K 0 0.6265(6) 0.25 0.0134(12) Uani 1 2 d S T P . .
K2 K 0.2647(6) 0.1243(6) -0.0019(3) 0.0433(17) Uani 1 1 d . . . . .
C1 C 0.0558(18) -0.040(3) 0.1548(14) 0.031(4) Uani 1 1 d . . . . .
N1 N 0.0874(17) -0.135(2) 0.0992(12) 0.038(4) Uani 1 1 d . . . . .
C2 C 0.0537(16) 0.2937(18) 0.1536(13) 0.024(4) Uani 1 1 d . . . . .
N2 N 0.0883(17) 0.3874(19) 0.1015(11) 0.034(4) Uani 1 1 d . . . . .
C3 C 0.1743(17) 0.125(2) 0.3131(12) 0.027(4) Uani 1 1 d . . . . .
N3 N 0.2672(14) 0.125(2) 0.3506(12) 0.029(3) Uani 1 1 d . . . . .

loop_
_atom_site_aniso_label
_atom_site_aniso_U_11
_atom_site_aniso_U_22
_atom_site_aniso_U_33
_atom_site_aniso_U_23
_atom_site_aniso_U_13
_atom_site_aniso_U_12
Rh 0.0193(12) 0.0122(12) 0.0212(12) 0 0.0010(6) 0
K1 0.021(2) 0.006(2) 0.013(2) 0 -0.0026(15) 0
K2 0.080(4) 0.018(3) 0.032(3) 0.002(3) -0.008(2) -0.006(2)
C1 0.027(10) 0.042(11) 0.023(10) 0.010(10) -0.003(8) 0.007(10)
N1 0.053(10) 0.026(8) 0.033(8) -0.004(8) 0.013(8) 0.028(7)
C2 0.020(8) 0.023(12) 0.030(9) -0.001(6) 0.006(7) 0.001(6)
N2 0.051(9) 0.023(8) 0.029(8) 0.011(8) 0.011(7) 0.017(7)
C3 0.031(10) 0.019(8) 0.030(9) 0.002(8) 0.014(8) 0.006(8)
N3 0.031(8) 0.027(8) 0.029(8) -0.003(9) -0.011(6) 0.004(8)

loop_
_atom_type_symbol
_atom_type_description
_atom_type_scat_dispersion_real
_atom_type_scat_dispersion_imag
_atom_type_scat_source
Rh Rh -1.1178 0.9187 'International Tables Vol C Tables 4.2.6.8 and 6.1.1.4'
K K 0.2009 0.2494 'International Tables Vol C Tables 4.2.6.8 and 6.1.1.4'
C C 0.0033 0.0016 'International Tables Vol C Tables 4.2.6.8 and 6.1.1.4'
N N 0.0061 0.0033 'International Tables Vol C Tables 4.2.6.8 and 6.1.1.4'

loop_
_geom_angle_atom_site_label_1
_geom_angle_atom_site_label_2
_geom_angle_atom_site_label_3
_geom_angle
_geom_angle_site_symmetry_1
_geom_angle_site_symmetry_3
_geom_angle_publ_flag
C1 Rh C1 91.5(12) 3 . ?
C1 Rh C3 90.7(7) 3 3 ?
C1 Rh C3 89.7(7) . 3 ?
C1 Rh C3 89.7(7) 3 . ?
C1 Rh C3 90.7(7) . . ?
C3 Rh C3 179.4(10) 3 . ?
C1 Rh C2 178.8(8) 3 . ?
C1 Rh C2 89.5(7) . . ?
C3 Rh C2 88.6(7) 3 . ?
C3 Rh C2 91.0(7) . . ?
C1 Rh C2 89.5(7) 3 3 ?
C1 Rh C2 178.8(8) . 3 ?
C3 Rh C2 91.0(7) 3 3 ?
C3 Rh C2 88.6(7) . 3 ?
C2 Rh C2 89.5(9) . 3 ?
N3 K1 N3 179.4(7) 8_665 6_566 ?
N3 K1 N2 93.1(5) 8_665 . ?
N3 K1 N2 86.5(5) 6_566 . ?
N3 K1 N2 86.5(5) 8_665 3 ?
N3 K1 N2 93.1(5) 6_566 3 ?
N2 K1 N2 95.4(6) . 3 ?
N3 K1 N1 86.5(5) 8_665 3_565 ?
N3 K1 N1 93.9(5) 6_566 3_565 ?
N2 K1 N1 179.5(5) . 3_565 ?
N2 K1 N1 84.3(4) 3 3_565 ?
N3 K1 N1 93.9(5) 8_665 1_565 ?
N3 K1 N1 86.5(5) 6_566 1_565 ?
N2 K1 N1 84.3(4) . 1_565 ?
N2 K1 N1 179.5(5) 3 1_565 ?
N1 K1 N1 96.1(6) 3_565 1_565 ?
N3 K1 C2 87.1(5) 8_665 3 ?
N3 K1 C2 92.4(5) 6_566 3 ?
N2 K1 C2 74.5(5) . 3 ?
N2 K1 C2 20.8(4) 3 3 ?
N1 K1 C2 105.1(4) 3_565 3 ?
N1 K1 C2 158.8(4) 1_565 3 ?
N3 K1 C2 92.4(5) 8_665 . ?
N3 K1 C2 87.1(5) 6_566 . ?
N2 K1 C2 20.8(4) . . ?
N2 K1 C2 74.5(5) 3 . ?
N1 K1 C2 158.8(4) 3_565 . ?
N1 K1 C2 105.1(4) 1_565 . ?
C2 K1 C2 53.7(6) 3 . ?
N3 K1 C1 88.1(5) 8_665 3_565 ?
N3 K1 C1 92.4(5) 6_566 3_565 ?
N2 K1 C1 159.0(5) . 3_565 ?
N2 K1 C1 105.6(5) 3 3_565 ?
N1 K1 C1 21.4(5) 3_565 3_565 ?
N1 K1 C1 74.8(5) 1_565 3_565 ?
C2 K1 C1 126.4(5) 3 3_565 ?
C2 K1 C1 179.5(5) . 3_565 ?
N3 K1 C1 92.4(5) 8_665 1_565 ?
N3 K1 C1 88.1(5) 6_566 1_565 ?
N2 K1 C1 105.6(5) . 1_565 ?
N2 K1 C1 159.0(5) 3 1_565 ?
N1 K1 C1 74.8(5) 3_565 1_565 ?
N1 K1 C1 21.4(5) 1_565 1_565 ?
C2 K1 C1 179.5(5) 3 1_565 ?
C2 K1 C1 126.4(5) . 1_565 ?
C1 K1 C1 53.4(7) 3_565 1_565 ?
N3 K1 C3 15.1(4) 8_665 8_665 ?
N3 K1 C3 164.9(4) 6_566 8_665 ?
N2 K1 C3 82.0(5) . 8_665 ?
N2 K1 C3 97.7(4) 3 8_665 ?
N1 K1 C3 97.6(4) 3_565 8_665 ?
N1 K1 C3 82.6(4) 1_565 8_665 ?
C2 K1 C3 94.0(4) 3 8_665 ?
C2 K1 C3 85.6(4) . 8_665 ?
C1 K1 C3 94.8(4) 3_565 8_665 ?
C1 K1 C3 85.6(5) 1_565 8_665 ?
N3 K1 C3 164.9(4) 8_665 6_566 ?
N3 K1 C3 15.1(4) 6_566 6_566 ?
N2 K1 C3 97.7(5) . 6_566 ?
N2 K1 C3 82.0(5) 3 6_566 ?
N1 K1 C3 82.6(4) 3_565 6_566 ?
N1 K1 C3 97.6(4) 1_565 6_566 ?
C2 K1 C3 85.6(4) 3 6_566 ?
C2 K1 C3 94.0(4) . 6_566 ?
C1 K1 C3 85.6(5) 3_565 6_566 ?
C1 K1 C3 94.8(4) 1_565 6_566 ?
C3 K1 C3 179.6(6) 8_665 6_566 ?
N2 K2 N1 88.3(5) 8_655 8_665 ?
N2 K2 N3 80.1(5) 8_655 7 ?
N1 K2 N3 145.9(5) 8_665 7 ?
N2 K2 N3 153.1(5) 8_655 2_554 ?
N1 K2 N3 83.0(5) 8_665 2_554 ?
N3 K2 N3 93.1(5) 7 2_554 ?
N2 K2 N1 68.1(5) 8_655 . ?
N1 K2 N1 126.2(6) 8_665 . ?
N3 K2 N1 78.7(4) 7 . ?
N3 K2 N1 136.4(5) 2_554 . ?
N2 K2 N2 125.1(6) 8_655 . ?
N1 K2 N2 67.5(6) 8_665 . ?
N3 K2 N2 143.8(5) 7 . ?
N3 K2 N2 74.5(4) 2_554 . ?
N1 K2 N2 87.2(4) . . ?
N2 K2 C3 134.4(5) 8_655 2_554 ?
N1 K2 C3 79.0(4) 8_665 2_554 ?
N3 K2 C3 86.5(5) 7 2_554 ?
N3 K2 C3 18.7(4) 2_554 2_554 ?
N1 K2 C3 150.5(5) . 2_554 ?
N2 K2 C3 90.0(4) . 2_554 ?
N2 K2 C1 75.9(5) 8_655 . ?
N1 K2 C1 109.8(5) 8_665 . ?
N3 K2 C1 98.3(5) 7 . ?
N3 K2 C1 131.0(4) 2_554 . ?
N1 K2 C1 20.1(5) . . ?
N2 K2 C1 68.4(5) . . ?
C3 K2 C1 149.6(4) 2_554 . ?
N2 K2 C2 109.9(5) 8_655 . ?
N1 K2 C2 76.0(5) 8_665 . ?
N3 K2 C2 138.0(5) 7 . ?
N3 K2 C2 92.6(4) 2_554 . ?
N1 K2 C2 68.9(4) . . ?
N2 K2 C2 19.4(4) . . ?
C3 K2 C2 109.0(4) 2_554 . ?
C1 K2 C2 49.5(4) . . ?
N2 K2 C3 94.5(5) 8_655 7 ?
N1 K2 C3 158.3(5) 8_665 7 ?
N3 K2 C3 17.8(4) 7 7 ?
N3 K2 C3 85.0(5) 2_554 7 ?
N1 K2 C3 74.3(4) . 7 ?
N2 K2 C3 126.0(5) . 7 ?
C3 K2 C3 83.8(4) 2_554 7 ?
C1 K2 C3 91.7(5) . 7 ?
C2 K2 C3 122.6(4) . 7 ?
N2 K2 K1 45.3(3) 8_655 6_656 ?
N1 K2 K1 45.6(3) 8_665 6_656 ?
N3 K2 K1 123.8(3) 7 6_656 ?
N3 K2 K1 128.0(4) 2_554 6_656 ?
N1 K2 K1 89.8(3) . 6_656 ?
N2 K2 K1 88.9(3) . 6_656 ?
C3 K2 K1 119.5(3) 2_554 6_656 ?
C1 K2 K1 82.6(3) . 6_656 ?
C2 K2 K1 82.9(3) . 6_656 ?
C3 K2 K1 139.6(4) 7 6_656 ?
N2 K2 K2 136.8(4) 8_655 8_665 ?
N1 K2 K2 48.7(4) 8_665 8_665 ?
N3 K2 K2 136.3(3) 7 8_665 ?
N3 K2 K2 43.2(3) 2_554 8_665 ?
N1 K2 K2 130.1(3) . 8_665 ?
N2 K2 K2 43.0(3) . 8_665 ?
C3 K2 K2 51.9(3) 2_554 8_665 ?
C1 K2 K2 111.4(4) . 8_665 ?
C2 K2 K2 61.9(3) . 8_665 ?
C3 K2 K2 126.5(3) 7 8_665 ?
K1 K2 K2 92.19(13) 6_656 8_665 ?
N1 C1 Rh 179.5(19) . . ?
N1 C1 K1 72.3(13) . 1_545 ?
Rh C1 K1 107.5(7) . 1_545 ?
N1 C1 K2 71.7(13) . . ?
Rh C1 K2 108.6(8) . . ?
K1 C1 K2 138.6(7) 1_545 . ?
C1 N1 K2 162.4(16) . 8_655 ?
C1 N1 K1 86.3(13) . 1_545 ?
K2 N1 K1 90.9(5) 8_655 1_545 ?
C1 N1 K2 88.2(15) . . ?
K2 N1 K2 88.0(4) 8_655 . ?
K1 N1 K2 158.4(7) 1_545 . ?
N2 C2 Rh 177.3(16) . . ?
N2 C2 K1 71.9(11) . . ?
Rh C2 K1 108.4(6) . . ?
N2 C2 K2 72.1(11) . . ?
Rh C2 K2 106.6(6) . . ?
K1 C2 K2 139.0(5) . . ?
C2 N2 K2 165.3(15) . 8_665 ?
C2 N2 K1 87.2(12) . . ?
K2 N2 K1 91.4(5) 8_665 . ?
C2 N2 K2 88.5(12) . . ?
K2 N2 K2 87.7(4) 8_665 . ?
K1 N2 K2 159.5(6) . . ?
N3 C3 Rh 177.5(16) . . ?
N3 C3 K2 59.0(12) . 2 ?
Rh C3 K2 119.6(6) . 2 ?
N3 C3 K2 54.0(12) . 7_556 ?
Rh C3 K2 124.1(7) . 7_556 ?
K2 C3 K2 77.6(4) 2 7_556 ?
N3 C3 K1 41.6(11) . 6_656 ?
Rh C3 K1 140.9(7) . 6_656 ?
K2 C3 K1 89.7(5) 2 6_656 ?
K2 C3 K1 84.9(4) 7_556 6_656 ?
C3 N3 K1 123.3(14) . 6_656 ?
C3 N3 K2 108.2(14) . 7_556 ?
K1 N3 K2 110.4(5) 6_656 7_556 ?
C3 N3 K2 102.3(14) . 2 ?
K1 N3 K2 115.3(6) 6_656 2 ?
K2 N3 K2 93.0(5) 7_556 2 ?

loop_
_geom_bond_atom_site_label_1
_geom_bond_atom_site_label_2
_geom_bond_distance
_geom_bond_site_symmetry_2
_geom_bond_publ_flag
Rh C1 1.98(2) 3 ?
Rh C1 1.98(2) . ?
Rh C3 2.022(19) 3 ?
Rh C3 2.022(19) . ?
Rh C2 2.024(17) . ?
Rh C2 2.024(17) 3 ?
K1 N3 2.802(16) 8_665 ?
K1 N3 2.802(16) 6_566 ?
K1 N2 3.003(16) . ?
K1 N2 3.003(16) 3 ?
K1 N1 3.017(17) 3_565 ?
K1 N1 3.017(17) 1_565 ?
K1 C2 3.155(16) 3 ?
K1 C2 3.155(16) . ?
K1 C1 3.16(2) 3_565 ?
K1 C1 3.16(2) 1_565 ?
K1 C3 3.529(17) 8_665 ?
K1 C3 3.529(17) 6_566 ?
K2 N2 2.893(17) 8_655 ?
K2 N1 2.906(15) 8_665 ?
K2 N3 2.907(18) 7 ?
K2 N3 2.938(17) 2_554 ?
K2 N1 3.189(19) . ?
K2 N2 3.218(16) . ?
K2 C3 3.350(18) 2_554 ?
K2 C1 3.36(2) . ?
K2 C2 3.380(17) . ?
K2 C3 3.415(18) 7 ?
K2 K2 4.2396(10) 8_665 ?
C1 N1 1.15(3) . ?
C2 N2 1.12(2) . ?
C3 N3 1.10(2) . ?
